data_4310061
loop_
_publ_author_name
'Rosa Llusar'
'Sonia Triguero'
'Cristian Vicent'
'Maxim N. Sokolov'
'Beno\^it Domercq'
'Marc Fourmigu\'e'

_publ_contact_author 'Llusar Barelles Rosa'
_publ_contact_author_address
;
Departament de Ci\`encies Experimentals
Universitat Jaume I, Campus de Riu Sec, P. O. Box 224. Castell\'o, Spain
;
_publ_contact_author_email llusar@exp.uji.es
_publ_contact_author_phone '+34 964 728086'
_publ_section_title
;
A Family of Oxo-Chalcogenide Molybdenum and Tungsten Complexes,
(n-Bu4N)2[M2O2(\m-Q)2(1,3-dithiole-2-thione-4,5-dithiolate)2] (M = Mo, W; Q
= S, Se): New Synthetic Entries, Structure, and Gas-Phase Behavior
;
_journal_name_full 'Inorganic Chemistry'
_journal_page_first 8937
_journal_page_last 8946
_journal_paper_doi 10.1021/ic0508728
_journal_volume 44
_journal_year 2005
_chemical_formula_sum 'C38 H72 Mo2 N2 O4 S10'
_chemical_formula_weight 1133.46
_chemical_name_systematic
; 
 ? 
;
_space_group_IT_number 15
_symmetry_cell_setting monoclinic
_symmetry_space_group_name_Hall '-C 2yc'
_symmetry_space_group_name_H-M 'C 1 2/c 1'
_atom_sites_solution_hydrogens geom
_atom_sites_solution_primary direct
_atom_sites_solution_secondary difmap
_audit_creation_method SHELXL-97
_cell_angle_alpha 90.00
_cell_angle_beta 121.029(5)
_cell_angle_gamma 90.00
_cell_formula_units_Z 4
_cell_length_a 22.770(5)
_cell_length_b 13.988(3)
_cell_length_c 19.668(4)
_cell_measurement_reflns_used 647
_cell_measurement_temperature 293(2)
_cell_measurement_theta_max 18.59
_cell_measurement_theta_min 2.54
_cell_volume 5368(2)
_computing_cell_refinement 'Bruker SMART'
_computing_data_collection 'Bruker SMART'
_computing_data_reduction 'Bruker SAINT'
_computing_molecular_graphics 'Bruker SHELXTL'
_computing_publication_material 'Bruker SHELXTL'
_computing_structure_refinement 'SHELXL-97 (Sheldrick, 1997)'
_computing_structure_solution 'SHELXS-97 (Sheldrick, 1990)'
_diffrn_ambient_temperature 293(2)
_diffrn_measured_fraction_theta_full 0.999
_diffrn_measured_fraction_theta_max 0.999
_diffrn_measurement_device_type 'CCD area detector'
_diffrn_measurement_method 'phi and omega scans'
_diffrn_radiation_monochromator graphite
_diffrn_radiation_source 'fine-focus sealed tube'
_diffrn_radiation_type MoK\a
_diffrn_radiation_wavelength 0.71073
_diffrn_reflns_av_R_equivalents 0.0993
_diffrn_reflns_av_sigmaI/netI 0.1178
_diffrn_reflns_limit_h_max 24
_diffrn_reflns_limit_h_min -20
_diffrn_reflns_limit_k_max 15
_diffrn_reflns_limit_k_min -14
_diffrn_reflns_limit_l_max 21
_diffrn_reflns_limit_l_min -21
_diffrn_reflns_number 12335
_diffrn_reflns_theta_full 23.00
_diffrn_reflns_theta_max 23.00
_diffrn_reflns_theta_min 1.79
_exptl_absorpt_coefficient_mu 0.892
_exptl_absorpt_correction_type 'Bruker SADABS'
_exptl_crystal_colour brown
_exptl_crystal_density_diffrn 1.402
_exptl_crystal_density_method 'not measured'
_exptl_crystal_description prism
_exptl_crystal_F_000 2360
_exptl_crystal_size_max 0.2
_exptl_crystal_size_mid 0.17
_exptl_crystal_size_min 0.15
_refine_diff_density_max 0.716
_refine_diff_density_min -0.349
_refine_ls_extinction_method none
_refine_ls_goodness_of_fit_ref 0.965
_refine_ls_hydrogen_treatment mixed
_refine_ls_matrix_type full
_refine_ls_number_parameters 253
_refine_ls_number_reflns 3734
_refine_ls_number_restraints 1
_refine_ls_restrained_S_all 0.976
_refine_ls_R_factor_all 0.1205
_refine_ls_R_factor_gt 0.0516
_refine_ls_shift/su_max 0.000
_refine_ls_shift/su_mean 0.000
_refine_ls_structure_factor_coef Fsqd
_refine_ls_weighting_details 'calc w=1/[\s^2^(Fo^2^)+(0.0628P)^2^+0.0000P] where P=(Fo^2^+2Fc^2^)/3'
_refine_ls_weighting_scheme calc
_refine_ls_wR_factor_gt 0.1149
_refine_ls_wR_factor_ref 0.1488
_reflns_number_gt 2056
_reflns_number_total 3734
_reflns_threshold_expression >2sigma(I)
_cod_data_source_file ic0508728si20050603_113343_6.cif
_cod_data_source_block (n-Bu4N)2[Mo2O2S2(dmid)2
_cod_depositor_comments
;
The following automatic conversions were performed:
'_symmetry_cell_setting' value 'Monoclinic' changed to 'monoclinic'
according to '/home/saulius/struct/CIF-dictionaries/cif_core.dic'
dictionary named 'cif_core.dic' version 2.4.1 from 2010-06-29.

Automatic conversion script
Id: cif_fix_enum 1527 2010-12-29 10:47:43Z saulius 
;
_cod_database_code 4310061
_ratio_of_minimum_to_maximum_apparent_transmission 0.629592

loop_
_symmetry_equiv_pos_as_xyz
'x, y, z'
'-x, y, -z+1/2'
'x+1/2, y+1/2, z'
'-x+1/2, y+1/2, -z+1/2'
'-x, -y, -z'
'x, -y, z-1/2'
'-x+1/2, -y+1/2, -z'
'x+1/2, -y+1/2, z-1/2'

loop_
_atom_site_label
_atom_site_type_symbol
_atom_site_fract_x
_atom_site_fract_y
_atom_site_fract_z
_atom_site_U_iso_or_equiv
_atom_site_adp_type
_atom_site_occupancy
_atom_site_symmetry_multiplicity
_atom_site_calc_flag
_atom_site_refinement_flags
_atom_site_disorder_assembly
_atom_site_disorder_group
Mo1 Mo 0.07215(4) 0.92863(5) 0.29140(4) 0.0558(3) Uani 1 1 d . . .
S1 S 0.00153(11) 0.96746(16) 0.34134(13) 0.0643(6) Uani 1 1 d . . .
S2 S 0.15349(12) 0.98917(19) 0.42089(14) 0.0802(7) Uani 1 1 d . . .
S3 S 0.15359(11) 0.98903(16) 0.25710(13) 0.0676(6) Uani 1 1 d . . .
S4 S 0.30370(13) 1.0358(2) 0.50291(16) 0.0970(9) Uani 1 1 d . . .
S5 S 0.30388(12) 1.03758(17) 0.35456(16) 0.0827(8) Uani 1 1 d . . .
O1 O 0.0851(3) 0.8110(4) 0.2976(3) 0.0764(17) Uani 1 1 d . . .
O2 O 0.4127(3) 1.0726(5) 0.4943(4) 0.109(2) Uani 1 1 d . . .
C1 C 0.2268(4) 1.0092(6) 0.3487(5) 0.065(2) Uani 1 1 d . . .
C2 C 0.2270(4) 1.0073(6) 0.4165(5) 0.067(2) Uani 1 1 d . . .
C3 C 0.3522(5) 1.0557(6) 0.4576(6) 0.087(3) Uani 1 1 d . . .
N1 N 0.4323(3) 0.7467(4) 0.4434(4) 0.0653(19) Uani 1 1 d . . .
C10 C 0.4478(4) 0.8229(6) 0.5046(5) 0.072(2) Uani 1 1 d . . .
H10A H 0.4904 0.8539 0.5173 0.087 Uiso 1 1 calc R . .
H10B H 0.4119 0.8708 0.4810 0.087 Uiso 1 1 calc R . .
C11 C 0.4540(5) 0.7893(7) 0.5807(6) 0.090(3) Uani 1 1 d . . .
H11A H 0.4905 0.7425 0.6060 0.108 Uiso 1 1 calc R . .
H11B H 0.4116 0.7589 0.5693 0.108 Uiso 1 1 calc R . .
C12 C 0.4691(5) 0.8729(7) 0.6361(6) 0.094(3) Uani 1 1 d . . .
H12A H 0.4354 0.9226 0.6080 0.112 Uiso 1 1 calc R . .
H12B H 0.4646 0.8522 0.6802 0.112 Uiso 1 1 calc R . .
C13 C 0.5383(6) 0.9131(9) 0.6673(6) 0.140(5) Uani 1 1 d . . .
H13A H 0.5444 0.9671 0.7005 0.210 Uiso 1 1 calc R . .
H13B H 0.5434 0.9330 0.6239 0.210 Uiso 1 1 calc R . .
H13C H 0.5720 0.8654 0.6978 0.210 Uiso 1 1 calc R . .
C14 C 0.4863(4) 0.6683(6) 0.4763(5) 0.068(2) Uani 1 1 d . . .
H14A H 0.4829 0.6347 0.5173 0.082 Uiso 1 1 calc R . .
H14B H 0.4751 0.6229 0.4341 0.082 Uiso 1 1 calc R . .
C15 C 0.5587(5) 0.6985(6) 0.5102(6) 0.085(3) Uani 1 1 d . . .
H15A H 0.5650 0.7199 0.4674 0.102 Uiso 1 1 calc R . .
H15B H 0.5680 0.7524 0.5454 0.102 Uiso 1 1 calc R . .
C16 C 0.6087(5) 0.6217(7) 0.5546(6) 0.094(3) Uani 1 1 d . . .
H16A H 0.6002 0.5690 0.5186 0.112 Uiso 1 1 calc R . .
H16B H 0.6008 0.5986 0.5957 0.112 Uiso 1 1 calc R . .
C17 C 0.6820(5) 0.6507(8) 0.5922(7) 0.124(4) Uani 1 1 d . . .
H17A H 0.7109 0.5969 0.6193 0.185 Uiso 1 1 calc R . .
H17B H 0.6916 0.7013 0.6295 0.185 Uiso 1 1 calc R . .
H17C H 0.6908 0.6726 0.5520 0.185 Uiso 1 1 calc R . .
C18 C 0.3632(4) 0.6983(6) 0.4165(6) 0.078(3) Uani 1 1 d . . .
H18A H 0.3561 0.6491 0.3781 0.094 Uiso 1 1 calc R . .
H18B H 0.3662 0.6665 0.4620 0.094 Uiso 1 1 calc R . .
C19 C 0.3006(5) 0.7627(8) 0.3798(7) 0.128(5) Uani 1 1 d . . .
H19A H 0.3037 0.8081 0.3445 0.154 Uiso 1 1 calc R . .
H19B H 0.2994 0.7984 0.4213 0.154 Uiso 1 1 calc R . .
C20 C 0.2313(6) 0.7016(13) 0.3310(9) 0.194(7) Uani 1 1 d D . .
H20A H 0.1923 0.7415 0.2963 0.233 Uiso 1 1 calc R . .
H20B H 0.2358 0.6507 0.3005 0.233 Uiso 1 1 calc R . .
C21 C 0.2275(8) 0.6663(15) 0.3957(11) 0.270(13) Uani 1 1 d D . .
H21A H 0.1899 0.6224 0.3768 0.405 Uiso 1 1 calc R . .
H21B H 0.2205 0.7185 0.4224 0.405 Uiso 1 1 calc R . .
H21C H 0.2694 0.6340 0.4319 0.405 Uiso 1 1 calc R . .
C22 C 0.4306(4) 0.7983(6) 0.3734(5) 0.072(3) Uani 1 1 d . . .
H22A H 0.3978 0.8503 0.3569 0.087 Uiso 1 1 calc R . .
H22B H 0.4753 0.8265 0.3922 0.087 Uiso 1 1 calc R . .
C23 C 0.4124(5) 0.7385(7) 0.3024(6) 0.097(3) Uani 1 1 d . . .
H23A H 0.3704 0.7036 0.2863 0.116 Uiso 1 1 calc R . .
H23B H 0.4486 0.6926 0.3153 0.116 Uiso 1 1 calc R . .
C24 C 0.4028(6) 0.8030(8) 0.2345(6) 0.123(4) Uani 1 1 d . . .
H24A H 0.3663 0.8482 0.2220 0.147 Uiso 1 1 calc R . .
H24B H 0.4446 0.8391 0.2520 0.147 Uiso 1 1 calc R . .
C25 C 0.3859(8) 0.7491(10) 0.1613(8) 0.181(6) Uani 1 1 d . . .
H25A H 0.3807 0.7930 0.1210 0.272 Uiso 1 1 calc R . .
H25B H 0.3439 0.7145 0.1427 0.272 Uiso 1 1 calc R . .
H25C H 0.4222 0.7049 0.1729 0.272 Uiso 1 1 calc R . .

loop_
_atom_site_aniso_label
_atom_site_aniso_U_11
_atom_site_aniso_U_22
_atom_site_aniso_U_33
_atom_site_aniso_U_23
_atom_site_aniso_U_13
_atom_site_aniso_U_12
Mo1 0.0543(5) 0.0533(5) 0.0668(5) 0.0049(4) 0.0363(4) 0.0030(4)
S1 0.0602(14) 0.0764(16) 0.0641(14) 0.0043(11) 0.0376(12) 0.0060(11)
S2 0.0613(15) 0.118(2) 0.0643(16) -0.0033(14) 0.0344(13) -0.0001(14)
S3 0.0639(15) 0.0758(16) 0.0698(15) 0.0052(12) 0.0393(13) -0.0053(12)
S4 0.0600(17) 0.124(2) 0.088(2) -0.0066(16) 0.0249(15) -0.0139(14)
S5 0.0634(16) 0.0826(18) 0.109(2) 0.0109(14) 0.0491(16) -0.0109(12)
O1 0.072(4) 0.054(4) 0.117(5) 0.014(3) 0.058(4) 0.010(3)
O2 0.056(4) 0.106(5) 0.144(6) 0.016(4) 0.036(4) -0.025(4)
C1 0.059(6) 0.056(6) 0.087(7) 0.008(5) 0.042(5) 0.000(4)
C2 0.056(6) 0.071(6) 0.073(6) 0.004(5) 0.032(5) 0.004(4)
C3 0.064(7) 0.070(7) 0.121(9) 0.017(6) 0.042(7) -0.007(5)
N1 0.063(5) 0.049(4) 0.093(6) -0.003(4) 0.047(4) -0.002(3)
C10 0.076(6) 0.063(6) 0.085(7) 0.003(5) 0.047(6) 0.000(5)
C11 0.119(8) 0.082(7) 0.096(8) 0.000(6) 0.075(7) -0.013(6)
C12 0.110(9) 0.097(8) 0.087(8) 0.012(6) 0.060(7) 0.008(6)
C13 0.124(11) 0.196(14) 0.095(9) -0.023(8) 0.053(8) -0.063(9)
C14 0.078(7) 0.058(6) 0.077(6) 0.004(5) 0.046(6) 0.004(5)
C15 0.075(7) 0.085(7) 0.098(8) 0.016(6) 0.046(6) 0.003(6)
C16 0.085(8) 0.114(8) 0.097(8) 0.020(6) 0.058(7) 0.027(7)
C17 0.075(8) 0.158(12) 0.122(10) 0.005(8) 0.039(8) 0.024(7)
C18 0.063(6) 0.066(6) 0.109(8) -0.010(5) 0.047(6) -0.015(5)
C19 0.057(7) 0.099(9) 0.209(14) 0.015(8) 0.054(8) 0.014(6)
C20 0.076(10) 0.28(2) 0.229(19) 0.053(16) 0.080(12) 0.060(12)
C21 0.131(14) 0.42(3) 0.29(2) 0.22(2) 0.126(16) 0.083(16)
C22 0.086(7) 0.051(6) 0.092(7) 0.014(5) 0.056(6) 0.005(4)
C23 0.135(9) 0.073(7) 0.091(8) -0.012(6) 0.065(7) -0.017(6)
C24 0.168(12) 0.108(9) 0.090(8) 0.000(7) 0.065(9) -0.016(8)
C25 0.29(2) 0.136(12) 0.110(10) -0.007(9) 0.096(13) -0.011(12)

loop_
_atom_type_symbol
_atom_type_description
_atom_type_scat_dispersion_real
_atom_type_scat_dispersion_imag
_atom_type_scat_source
C C 0.0033 0.0016 'International Tables Vol C Tables 4.2.6.8 and 6.1.1.4'
H H 0.0000 0.0000 'International Tables Vol C Tables 4.2.6.8 and 6.1.1.4'
N N 0.0061 0.0033 'International Tables Vol C Tables 4.2.6.8 and 6.1.1.4'
O O 0.0106 0.0060 'International Tables Vol C Tables 4.2.6.8 and 6.1.1.4'
S S 0.1246 0.1234 'International Tables Vol C Tables 4.2.6.8 and 6.1.1.4'
Mo Mo -1.6832 0.6857 'International Tables Vol C Tables 4.2.6.8 and 6.1.1.4'

loop_
_geom_angle_atom_site_label_1
_geom_angle_atom_site_label_2
_geom_angle_atom_site_label_3
_geom_angle
_geom_angle_site_symmetry_1
_geom_angle_site_symmetry_3
_geom_angle_publ_flag
O1 Mo1 S1 108.1(2) . 2 ?
O1 Mo1 S1 109.47(18) . . ?
S1 Mo1 S1 99.38(8) 2 . ?
O1 Mo1 S2 105.1(2) . . ?
S1 Mo1 S2 145.43(9) 2 . ?
S1 Mo1 S2 78.13(8) . . ?
O1 Mo1 S3 103.41(18) . . ?
S1 Mo1 S3 79.58(8) 2 . ?
S1 Mo1 S3 145.52(9) . . ?
S2 Mo1 S3 83.68(8) . . ?
O1 Mo1 Mo1 98.76(18) . 2 ?
S1 Mo1 Mo1 53.09(6) 2 2 ?
S1 Mo1 Mo1 52.65(6) . 2 ?
S2 Mo1 Mo1 130.19(7) . 2 ?
S3 Mo1 Mo1 132.04(7) . 2 ?
Mo1 S1 Mo1 74.26(7) 2 . ?
C2 S2 Mo1 103.6(3) . . ?
C1 S3 Mo1 103.3(3) . . ?
C2 S4 C3 96.7(5) . . ?
C1 S5 C3 96.9(5) . . ?
C2 C1 S3 122.9(6) . . ?
C2 C1 S5 117.0(7) . . ?
S3 C1 S5 120.1(5) . . ?
C1 C2 S2 123.1(7) . . ?
C1 C2 S4 117.2(7) . . ?
S2 C2 S4 119.4(5) . . ?
O2 C3 S5 124.3(8) . . ?
O2 C3 S4 123.3(9) . . ?
S5 C3 S4 112.2(5) . . ?
C10 N1 C14 111.4(6) . . ?
C10 N1 C18 111.4(6) . . ?
C14 N1 C18 106.7(6) . . ?
C10 N1 C22 105.7(6) . . ?
C14 N1 C22 111.3(6) . . ?
C18 N1 C22 110.4(7) . . ?
C11 C10 N1 115.9(7) . . ?
C10 C11 C12 110.2(7) . . ?
C13 C12 C11 113.1(9) . . ?
C15 C14 N1 116.8(7) . . ?
C16 C15 C14 113.3(8) . . ?
C15 C16 C17 114.8(9) . . ?
C19 C18 N1 116.5(7) . . ?
C18 C19 C20 111.2(9) . . ?
C21 C20 C19 98.4(14) . . ?
C23 C22 N1 116.3(7) . . ?
C22 C23 C24 109.5(8) . . ?
C25 C24 C23 113.3(10) . . ?

loop_
_geom_bond_atom_site_label_1
_geom_bond_atom_site_label_2
_geom_bond_distance
_geom_bond_site_symmetry_2
_geom_bond_publ_flag
Mo1 O1 1.665(5) . ?
Mo1 S1 2.326(2) 2 ?
Mo1 S1 2.340(2) . ?
Mo1 S2 2.402(3) . ?
Mo1 S3 2.429(2) . ?
Mo1 Mo1 2.8162(15) 2 ?
S1 Mo1 2.326(2) 2 ?
S2 C2 1.740(8) . ?
S3 C1 1.734(9) . ?
S4 C2 1.743(9) . ?
S4 C3 1.762(10) . ?
S5 C1 1.744(8) . ?
S5 C3 1.755(11) . ?
O2 C3 1.204(10) . ?
C1 C2 1.331(10) . ?
N1 C10 1.506(9) . ?
N1 C14 1.521(9) . ?
N1 C18 1.535(9) . ?
N1 C22 1.536(9) . ?
C10 C11 1.505(11) . ?
C11 C12 1.511(12) . ?
C12 C13 1.475(12) . ?
C14 C15 1.487(11) . ?
C15 C16 1.479(11) . ?
C16 C17 1.493(12) . ?
C18 C19 1.518(12) . ?
C19 C20 1.605(17) . ?
C20 C21 1.409(9) . ?
C22 C23 1.493(11) . ?
C23 C24 1.530(12) . ?
C24 C25 1.490(14) . ?
